data_2005859
loop_
_publ_author_name
'Dobson, A. J.'
'Gerkin, R. E.'

_publ_section_title
;
 <i>N</i>-Acetyl-<small>L</small>-glutamic Acid
;
_journal_issue 1
_journal_name_full 'Acta Crystallographica Section C'
_journal_page_first 73
_journal_page_last 76
_journal_paper_doi 10.1107/S0108270196011882
_journal_volume 53
_journal_year 1997
_chemical_formula_moiety 'C7 H11 N1 O5'
_chemical_formula_sum 'C7 H11 N O5'
_chemical_formula_weight 189.17
_chemical_name_common 'N-acetyl-L-glutamic acid '
_chemical_name_systematic ' ?'
_space_group_IT_number 19
_symmetry_cell_setting orthorhombic
_symmetry_space_group_name_Hall 'P 2ac 2ab'
_symmetry_space_group_name_H-M 'P 21 21 21'
_cell_angle_alpha 90
_cell_angle_beta 90
_cell_angle_gamma 90
_cell_formula_units_Z 4
_cell_length_a 4.898(1)
_cell_length_b 12.925(2)
_cell_length_c 13.875(1)
_cell_measurement_reflns_used 25
_cell_measurement_temperature 296
_cell_measurement_theta_max 16.9
_cell_measurement_theta_min 15.3
_cell_volume 878.4(2)
_computing_cell_refinement 'MSC/AFC Diffractometer Control Software'
_computing_data_collection
;
MSC/AFC Diffractometer Control Software (Moleculare Structure Corporation,
1991)
;
_computing_data_reduction 'TEXSAN (Moleculare Structure Corporation, 1989)'
_computing_molecular_graphics 'ORTEPII (Johnson, 1976)'
_computing_publication_material TEXSAN
_computing_structure_refinement TEXSAN
_computing_structure_solution 'SHELXS86 (Sheldrick, 1985)'
_diffrn_ambient_temperature 296
_diffrn_measurement_device AFC5S
_diffrn_measurement_method '\w/2\q scans '
_diffrn_radiation_monochromator graphite
_diffrn_radiation_source 'X-ray tube'
_diffrn_radiation_type MoK\a
_diffrn_radiation_wavelength 0.71073
_diffrn_reflns_av_R_equivalents 0.019
_diffrn_reflns_limit_h_max 6
_diffrn_reflns_limit_h_min 0
_diffrn_reflns_limit_k_max 16
_diffrn_reflns_limit_k_min 0
_diffrn_reflns_limit_l_max 15
_diffrn_reflns_limit_l_min -15
_diffrn_reflns_number 2372
_diffrn_reflns_theta_max 27.50
_diffrn_reflns_theta_min 2.00
_diffrn_standards_decay_% '+-1.6 (average maximum relative intensity)'
_diffrn_standards_interval_count 150
_diffrn_standards_number 6
_exptl_absorpt_coefficient_mu 0.115
_exptl_absorpt_correction_type none
_exptl_crystal_colour colorless
_exptl_crystal_density_diffrn 1.430
_exptl_crystal_density_meas ?
_exptl_crystal_description 'cut rod '
_exptl_crystal_F_000 400
_exptl_crystal_size_max 0.39
_exptl_crystal_size_mid 0.35
_exptl_crystal_size_min 0.19
_refine_diff_density_max 0.22
_refine_diff_density_min -0.14
_refine_ls_extinction_coef '27(9) \\times 10^-7^'
_refine_ls_extinction_method 'Zachariasen (1963, 1968)'
_refine_ls_goodness_of_fit_obs 1.66
_refine_ls_hydrogen_treatment refall
_refine_ls_matrix_type full
_refine_ls_number_parameters 163
_refine_ls_number_reflns 989
_refine_ls_R_factor_obs 0.031
_refine_ls_shift/esd_max '< 0.01'
_refine_ls_structure_factor_coef F
_refine_ls_weighting_details 'w = 1/[\s^2^(F)]'
_refine_ls_weighting_scheme calc
_refine_ls_wR_factor_obs 0.039
_reflns_number_observed 989
_reflns_number_total 1233
_reflns_observed_criterion 'I >3.00\s~I~'
_cod_data_source_file fg1211.cif
_cod_data_source_block N-Acetyl-L-glutamic_acid
_cod_depositor_comments
;
The following automatic conversions were performed:
'_symmetry_cell_setting' value 'Orthorhombic' changed to 'orthorhombic'
according to '/home/saulius/struct/CIF-dictionaries/cif_core.dic'
dictionary named 'cif_core.dic' version 2.4.1 from 2010-06-29.

Automatic conversion script
Id: cif_fix_enum 1527 2010-12-29 10:47:43Z saulius 

The following automatic conversions were performed:

'_symmetry_cell_setting' value 'Orthorhombic' changed to
'orthorhombic' according to
/home/saulius/struct/CIF-dictionaries/cif_core.dic dictionary named
'cif_core.dic' version 2.4.1 from 2010-06-29.

Automatic conversion script
Id: cif_fix_values 1715 2011-07-08 13:25:40Z adriana 

The following automatic conversions were performed:

'_exptl_crystal_density_meas' value 'none' was changed to '?' - the
value is perceived as not measured.

Automatic conversion script
Id: cif_fix_values 3008 2015-01-20 13:52:24Z robertas 

The following automatic conversions were performed:

'_refine_ls_weighting_scheme' value 'w = 1/[\s^2^(F)]' was changed to
'calc'. New tag '_refine_ls_weighting_details' was created. The value
of the new tag was set to 'w = 1/[\s^2^(F)]'.

Automatic conversion script
Id: cif_fix_values 3143 2015-03-26 13:38:13Z robertas 
;
_cod_original_cell_volume 878.5(3)
_cod_original_formula_sum 'C7 H11 N1 O5'
_cod_database_code 2005859

loop_
_symmetry_equiv_pos_as_xyz
x,y,z
'1/2 -x, -y,1/2 +z'
'1/2 +x,1/2 -y, -z'
'-x, 1/2 +y, 1/2 -z'

loop_
_atom_site_aniso_label
_atom_site_aniso_U_11
_atom_site_aniso_U_22
_atom_site_aniso_U_33
_atom_site_aniso_U_12
_atom_site_aniso_U_13
_atom_site_aniso_U_23
O11 0.0470(10) 0.0540(10) 0.0287(8) 0.0176(9) -0.0122(8) -0.0070(8)
O21 0.0525(10) 0.0514(9) 0.0293(7) 0.0190(10) -0.0074(8) -0.0103(7)
O15 0.080(2) 0.0620(10) 0.0410(10) -0.0350(10) -0.0190(10) 0.0096(9)
O25 0.0720(10) 0.0580(10) 0.0369(9) -0.0280(10) -0.0040(10) 0.0097(8)
O5 0.0560(10) 0.0610(10) 0.0290(8) 0.0142(10) 0.0157(8) 0.0084(8)
N 0.0330(10) 0.0316(9) 0.0223(8) 0.0032(9) 0.0016(8) 0.0020(7)
C1 0.0320(10) 0.0323(10) 0.0242(9) -0.0006(10) -0.0011(9) 0.0007(8)
C2 0.0288(9) 0.0312(9) 0.0226(9) 0.0035(9) -0.0011(8) -0.0006(8)
C3 0.0460(10) 0.0340(10) 0.0250(10) -0.0030(10) -0.0020(10) 0.0028(9)
C4 0.0430(10) 0.0370(10) 0.0260(10) -0.0080(10) 0.0010(10) -0.0012(10)
C5 0.0400(10) 0.0360(10) 0.0300(10) -0.0050(10) 0.0030(10) -0.0029(9)
C6 0.0400(10) 0.0320(10) 0.0224(9) -0.0050(10) 0.0000(10) -0.0014(8)
C7 0.065(2) 0.0410(10) 0.0280(10) 0.0030(10) -0.0030(10) 0.0070(10)

loop_
_atom_site_label
_atom_site_fract_x
_atom_site_fract_y
_atom_site_fract_z
_atom_site_U_iso_or_equiv
_atom_site_thermal_displace_type
O11 1.2679(4) -0.0634(1) 0.3903(1) 0.0433(5) Uij
O21 0.9375(4) 0.0537(1) 0.3935(1) 0.0444(4) Uij
O15 0.4417(5) -0.2964(2) 0.0819(1) 0.0610(6) Uij
O25 0.5580(4) -0.3282(1) 0.2330(1) 0.0557(5) Uij
O5 1.1376(4) 0.0208(1) 0.0648(1) 0.0487(5) Uij
N 0.8769(4) 0.0384(1) 0.1962(1) 0.0289(5) Uij
C1 1.0708(5) -0.0107(2) 0.3514(1) 0.0294(5) Uij
C2 1.0143(4) -0.0439(2) 0.2480(1) 0.0276(4) Uij
C3 0.8441(5) -0.1438(2) 0.2518(2) 0.0349(5) Uij
C4 0.7543(6) -0.1821(2) 0.1530(2) 0.0355(6) Uij
C5 0.5760(5) -0.2754(2) 0.1614(2) 0.0352(6) Uij
C6 0.9489(5) 0.0656(2) 0.1072(1) 0.0314(5) Uij
C7 0.7883(7) 0.1509(2) 0.0613(2) 0.0445(7) Uij
H1 1.296(9) -0.042(3) 0.459(3) 0.10(1) Uij
H5 0.333(9) -0.353(3) 0.095(3) 0.11(1) Uij
H6 0.746(7) 0.070(2) 0.217(2) 0.053(8) Uij
H2 1.185(5) -0.059(2) 0.216(2) 0.030(6) Uij
H3A 0.668(6) -0.132(2) 0.292(2) 0.054(8) Uij
H3B 0.955(5) -0.198(2) 0.284(2) 0.038(6) Uij
H4A 0.654(6) -0.130(2) 0.115(2) 0.044(7) Uij
H4B 0.896(7) -0.201(2) 0.117(2) 0.048(8) Uij
H7A 0.746(9) 0.136(3) 0.000(3) 0.12(2) Uij
H7B 0.652(10) 0.180(3) 0.107(3) 0.10(1) Uij
H7C 0.907(14) 0.195(4) 0.050(4) 0.16(2) Uij

loop_
_atom_type_symbol
_atom_type_scat_dispersion_real
_atom_type_scat_dispersion_imag
_atom_type_scat_source
H 0 0 'Stewart, Davidson and Simpson (1965)'
C .002 .002 'Cromer and Waber (1974)'
N .004 .003 'Cromer and Waber (1974)'
O .008 .006 'Cromer and Waber (1974)'

loop_
_geom_angle_atom_site_label_1
_geom_angle_atom_site_label_2
_geom_angle_atom_site_label_3
_geom_angle
_geom_angle_publ_flag
C2 N C6 122.0(2) yes
N C2 C1 110.1(2) yes
N C2 C3 112.5(2) yes
C1 C2 C3 107.6(2) yes
C2 C3 C4 113.5(2) yes
C3 C4 C5 111.2(2) yes
O5 C6 N 121.0(2) yes
O5 C6 C7 122.3(2) yes
N C6 C7 116.7(2) yes
C2 C1 O11 112.2(2) yes
C2 C1 O21 123.5(2) yes
O11 C1 O21 124.2(2) yes
C4 C5 O15 113.3(2) yes
C4 C5 O25 124.2(2) yes
O15 C5 O25 122.5(2) yes

loop_
_geom_bond_atom_site_label_1
_geom_bond_atom_site_label_2
_geom_bond_distance
_geom_bond_publ_flag
O5 C6 1.239(3) yes
N C2 1.449(3) yes
N C6 1.332(3) yes
C1 C2 1.523(3) yes
C2 C3 1.538(3) yes
C3 C4 1.522(3) yes
C4 C5 1.493(3) yes
C6 C7 1.497(3) yes
C1 O11 1.299(3) yes
C1 O21 1.209(3) yes
C5 O15 1.313(3) yes
C5 O25 1.209(3) yes
